data_4310051
loop_
_publ_author_name
'Vaddypally Shivaiah'
'Samar K. Das'

_publ_section_title
;
Polyoxometalate-Supported Transition Metal Complexes and Their Charge
Complementarity: Synthesis and Characterization of
[M(OH)6Mo6O18{Cu(Phen)(H2O)2}2][M(OH)6Mo6O18{Cu(Phen)(H2O) Cl}2].5H2O (M =
Al3+, Cr3+)
;
_journal_name_full 'Inorganic Chemistry'
_journal_page_first 8846
_journal_page_last 8854
_journal_paper_doi 10.1021/ic050830j
_journal_volume 44
_journal_year 2005
_chemical_formula_sum 'C48 H66 Al2 Cl2 Cu4 Mo12 N8 O59'
_chemical_formula_weight 3229.39
_chemical_name_systematic
; 
 ? 
;
_space_group_IT_number 2
_symmetry_cell_setting triclinic
_symmetry_space_group_name_Hall '-P 1'
_symmetry_space_group_name_H-M 'P -1'
_atom_sites_solution_hydrogens geom
_atom_sites_solution_primary direct
_atom_sites_solution_secondary difmap
_audit_creation_method SHELXL-97
_cell_angle_alpha 65.4570(10)
_cell_angle_beta 83.4420(10)
_cell_angle_gamma 71.3230(10)
_cell_formula_units_Z 1
_cell_length_a 10.7618(6)
_cell_length_b 15.0238(8)
_cell_length_c 15.6648(8)
_cell_measurement_reflns_used 6677
_cell_measurement_temperature 298(2)
_cell_volume 2182.1(2)
_computing_cell_refinement 'Bruker Smart (2003)'
_computing_data_collection 'Bruker Smart (2003)'
_computing_data_reduction 'Bruker SAINT-Plus (2003)'
_computing_molecular_graphics 'Diamond 2.1'
_computing_publication_material SHELXL-97
_computing_structure_refinement 'SHELXL-97 (Sheldrick, 1997)'
_computing_structure_solution 'SHELXS-97 (Sheldrick, 1990)'
_diffrn_ambient_temperature 298(2)
_diffrn_measured_fraction_theta_full 0.943
_diffrn_measured_fraction_theta_max 0.943
_diffrn_measurement_device_type 'CCD area detector'
_diffrn_measurement_method 'phi and omega scans'
_diffrn_radiation_monochromator graphite
_diffrn_radiation_source 'fine-focus sealed tube'
_diffrn_radiation_type MoK\a
_diffrn_radiation_wavelength 0.71073
_diffrn_reflns_av_R_equivalents 0.0650
_diffrn_reflns_av_sigmaI/netI 0.0472
_diffrn_reflns_limit_h_max 13
_diffrn_reflns_limit_h_min -13
_diffrn_reflns_limit_k_max 19
_diffrn_reflns_limit_k_min -19
_diffrn_reflns_limit_l_max 20
_diffrn_reflns_limit_l_min -20
_diffrn_reflns_number 25459
_diffrn_reflns_theta_full 28.28
_diffrn_reflns_theta_max 28.28
_diffrn_reflns_theta_min 1.43
_exptl_absorpt_coefficient_mu 2.805
_exptl_absorpt_correction_T_max 0.6784
_exptl_absorpt_correction_T_min 0.4402
_exptl_absorpt_correction_type empirical
_exptl_absorpt_process_details 'SADABS (Sheldrick 1997)'
_exptl_crystal_colour Blue
_exptl_crystal_density_diffrn 2.458
_exptl_crystal_density_meas ?
_exptl_crystal_density_method .
_exptl_crystal_description Blocks
_exptl_crystal_F_000 1562
_exptl_crystal_size_max 0.35
_exptl_crystal_size_mid 0.19
_exptl_crystal_size_min 0.15
_refine_diff_density_max 1.090
_refine_diff_density_min -1.138
_refine_diff_density_rms 0.153
_refine_ls_extinction_method none
_refine_ls_goodness_of_fit_ref 1.064
_refine_ls_hydrogen_treatment mixed
_refine_ls_matrix_type full
_refine_ls_number_parameters 686
_refine_ls_number_reflns 10206
_refine_ls_number_restraints 0
_refine_ls_restrained_S_all 1.064
_refine_ls_R_factor_all 0.0298
_refine_ls_R_factor_gt 0.0288
_refine_ls_shift/su_max 0.002
_refine_ls_shift/su_mean 0.000
_refine_ls_structure_factor_coef Fsqd
_refine_ls_weighting_details 'w=1/[\s^2^(Fo^2^)+(0.0368P)^2^+3.5104P] where P=(Fo^2^+2Fc^2^)/3'
_refine_ls_weighting_scheme calc
_refine_ls_wR_factor_gt 0.0783
_refine_ls_wR_factor_ref 0.0791
_reflns_number_gt 9900
_reflns_number_total 10206
_reflns_threshold_expression >2sigma(I)
_cod_data_source_file ic050830jsi20050523_072423.cif
_cod_data_source_block s9
_cod_depositor_comments
;
The following automatic conversions were performed:
'_symmetry_cell_setting' value 'Triclinic' changed to 'triclinic'
according to '/home/saulius/struct/CIF-dictionaries/cif_core.dic'
dictionary named 'cif_core.dic' version 2.4.1 from 2010-06-29.

Automatic conversion script
Id: cif_fix_enum 1527 2010-12-29 10:47:43Z saulius 

The following automatic conversions were performed:

'_refine_ls_weighting_scheme' value 'calc
w=1/[\s^2^(Fo^2^)+(0.0368P)^2^+3.5104P] where P=(Fo^2^+2Fc^2^)/3' was
changed to 'calc'. New tag '_refine_ls_weighting_details' was
created. The value of the new tag was set to
'w=1/[\s^2^(Fo^2^)+(0.0368P)^2^+3.5104P] where P=(Fo^2^+2Fc^2^)/3'.

Automatic conversion script
Id: cif_fix_values 3143 2015-03-26 13:38:13Z robertas 
;
_cod_database_code 4310051

loop_
_symmetry_equiv_pos_as_xyz
'x, y, z'
'-x, -y, -z'

loop_
_atom_site_label
_atom_site_type_symbol
_atom_site_fract_x
_atom_site_fract_y
_atom_site_fract_z
_atom_site_U_iso_or_equiv
_atom_site_adp_type
_atom_site_occupancy
_atom_site_calc_flag
_atom_site_refinement_flags
_atom_site_disorder_assembly
_atom_site_disorder_group
Mo1 Mo 0.77504(2) 0.379762(17) 0.081431(16) 0.00978(6) Uani 1 d . . .
Mo2 Mo 1.07091(2) 0.272466(18) 0.178900(16) 0.01145(6) Uani 1 d . . .
Mo3 Mo 1.29015(2) 0.401909(18) 0.105943(16) 0.01027(6) Uani 1 d . . .
Mo4 Mo 1.18883(2) -0.419313(18) 0.429307(16) 0.01061(6) Uani 1 d . . .
Mo5 Mo 1.38026(2) -0.268972(18) 0.324224(16) 0.01097(6) Uani 1 d . . .
Mo6 Mo 1.69204(2) -0.356402(18) 0.392694(16) 0.01058(6) Uani 1 d . . .
Cu1 Cu 0.68641(3) 0.23689(3) -0.04771(2) 0.01339(8) Uani 1 d . . .
Cu2 Cu 1.71536(4) -0.22241(3) 0.53982(2) 0.01337(8) Uani 1 d . . .
Al1 Al 1.0000 0.5000 0.0000 0.0097(2) Uani 1 d S . .
Al2 Al 1.5000 -0.5000 0.5000 0.0094(2) Uani 1 d S . .
Cl1 Cl 1.56323(7) -0.29331(5) 0.62896(5) 0.01692(14) Uani 1 d . . .
O1 O 1.1358(2) 0.37187(15) 0.03896(14) 0.0112(4) Uani 1 d . . .
O2 O 0.9249(2) 0.43922(15) 0.11562(14) 0.0110(4) Uani 1 d . . .
O3 O 0.88831(19) 0.45667(15) -0.04946(14) 0.0106(4) Uani 1 d . . .
O4 O 0.7157(2) 0.35375(16) 0.19253(14) 0.0147(4) Uani 1 d . . .
O5 O 0.6955(2) 0.33044(16) 0.03094(14) 0.0141(4) Uani 1 d . . .
O6 O 0.6800(2) 0.52255(15) 0.02536(14) 0.0128(4) Uani 1 d . . .
O7 O 0.9398(2) 0.27265(15) 0.10622(14) 0.0116(4) Uani 1 d . . .
O8 O 0.9963(2) 0.24542(18) 0.28560(15) 0.0207(5) Uani 1 d . . .
O9 O 1.1874(2) 0.16167(16) 0.18622(17) 0.0205(5) Uani 1 d . . .
O10 O 1.1757(2) 0.34623(15) 0.20273(14) 0.0125(4) Uani 1 d . . .
O11 O 1.4113(2) 0.29282(16) 0.11381(15) 0.0164(4) Uani 1 d . . .
O12 O 1.3478(2) 0.46222(16) 0.15791(15) 0.0159(4) Uani 1 d . . .
O13 O 0.5000(2) 0.32489(17) -0.07886(15) 0.0163(4) Uani 1 d . . .
O15 O 1.3501(2) -0.37990(16) 0.47519(14) 0.0127(4) Uani 1 d . . .
O16 O 1.5452(2) -0.42876(15) 0.37526(14) 0.0134(4) Uani 1 d . . .
O17 O 1.6141(2) -0.44596(16) 0.53308(14) 0.0132(4) Uani 1 d . . .
O18 O 1.0658(2) -0.31563(17) 0.42776(16) 0.0188(4) Uani 1 d . . .
O19 O 1.1243(2) -0.48041(17) 0.38122(15) 0.0173(4) Uani 1 d . . .
O20 O 1.2812(2) -0.35591(16) 0.31837(14) 0.0150(4) Uani 1 d . . .
O21 O 1.2575(2) -0.16771(17) 0.33114(16) 0.0196(4) Uani 1 d . . .
O22 O 1.4197(2) -0.22983(17) 0.20787(15) 0.0199(4) Uani 1 d . . .
O23 O 1.5196(2) -0.25804(16) 0.37973(15) 0.0151(4) Uani 1 d . . .
O24 O 1.7364(2) -0.32095(17) 0.27794(15) 0.0177(4) Uani 1 d . . .
O25 O 1.7657(2) -0.30052(17) 0.43938(15) 0.0168(4) Uani 1 d . . .
O26 O 1.8071(2) -0.49554(16) 0.43781(14) 0.0146(4) Uani 1 d . . .
O27 O 1.8565(2) -0.33702(16) 0.62496(14) 0.0155(4) Uani 1 d . . .
O29 O 0.7513(2) 0.33957(16) -0.15293(14) 0.0149(4) Uani 1 d . . .
O30 O 0.4601(2) 0.49645(18) -0.23931(17) 0.0183(4) Uani 1 d . . .
O31 O 0.9981(2) 0.39868(19) -0.19042(17) 0.0209(5) Uani 1 d . . .
O32 O 1.2521(3) 0.2858(2) -0.08247(18) 0.0224(5) Uani 1 d . . .
O33 O 1.2732(3) -0.2817(2) 0.59473(17) 0.0246(5) Uani 1 d . . .
O34 O 1.8714(3) -0.5465(2) 0.28843(17) 0.0276(5) Uani 1 d . . .
N1 N 0.6382(3) 0.11339(19) 0.04155(18) 0.0154(5) Uani 1 d . . .
N2 N 0.8675(2) 0.14795(19) 0.00256(17) 0.0139(5) Uani 1 d . . .
N3 N 1.5861(3) -0.09705(19) 0.45114(17) 0.0146(5) Uani 1 d . . .
N4 N 1.8379(2) -0.13774(19) 0.48410(17) 0.0138(5) Uani 1 d . . .
C1 C 0.5217(3) 0.0967(3) 0.0577(2) 0.0203(6) Uani 1 d . . .
H1 H 0.4497 0.1472 0.0214 0.024 Uiso 1 calc R . .
C2 C 0.5030(3) 0.0068(3) 0.1265(3) 0.0247(7) Uani 1 d . . .
H2 H 0.4204 -0.0025 0.1346 0.030 Uiso 1 calc R . .
C3 C 0.6073(3) -0.0682(2) 0.1827(2) 0.0211(6) Uani 1 d . . .
H3 H 0.5957 -0.1282 0.2291 0.025 Uiso 1 calc R . .
C4 C 0.7320(3) -0.0528(2) 0.1687(2) 0.0170(6) Uani 1 d . . .
C5 C 0.7424(3) 0.0388(2) 0.0966(2) 0.0143(5) Uani 1 d . . .
C6 C 0.8652(3) 0.0590(2) 0.0769(2) 0.0143(5) Uani 1 d . . .
C7 C 0.9763(3) -0.0108(2) 0.1329(2) 0.0145(5) Uani 1 d . . .
C8 C 0.9638(3) -0.1030(2) 0.2083(2) 0.0181(6) Uani 1 d . . .
H8 H 1.0366 -0.1493 0.2463 0.022 Uiso 1 calc R . .
C9 C 0.8477(3) -0.1237(2) 0.2250(2) 0.0182(6) Uani 1 d . . .
H9 H 0.8424 -0.1847 0.2736 0.022 Uiso 1 calc R . .
C10 C 0.9804(3) 0.1697(2) -0.0176(2) 0.0159(6) Uani 1 d . . .
H10 H 0.9828 0.2302 -0.0681 0.019 Uiso 1 calc R . .
C11 C 1.0963(3) 0.1044(2) 0.0350(2) 0.0164(6) Uani 1 d . . .
H11 H 1.1738 0.1219 0.0189 0.020 Uiso 1 calc R . .
C12 C 1.0951(3) 0.0149(2) 0.1102(2) 0.0168(6) Uani 1 d . . .
H12 H 1.1712 -0.0283 0.1457 0.020 Uiso 1 calc R . .
C13 C 1.4595(3) -0.0804(2) 0.4363(2) 0.0191(6) Uani 1 d . . .
H13 H 1.4195 -0.1298 0.4735 0.023 Uiso 1 calc R . .
C14 C 1.3855(3) 0.0101(3) 0.3659(2) 0.0202(6) Uani 1 d . . .
H14 H 1.2975 0.0198 0.3567 0.024 Uiso 1 calc R . .
C15 C 1.4420(3) 0.0846(2) 0.3103(2) 0.0191(6) Uani 1 d . . .
H15 H 1.3922 0.1451 0.2643 0.023 Uiso 1 calc R . .
C16 C 1.5764(3) 0.0684(2) 0.3236(2) 0.0159(6) Uani 1 d . . .
C17 C 1.6431(3) -0.0240(2) 0.3957(2) 0.0138(5) Uani 1 d . . .
C18 C 1.6470(3) 0.1390(2) 0.2678(2) 0.0174(6) Uani 1 d . . .
H18 H 1.6037 0.2003 0.2195 0.021 Uiso 1 calc R . .
C19 C 1.7763(3) 0.1168(2) 0.2850(2) 0.0165(6) Uani 1 d . . .
H19 H 1.8206 0.1634 0.2482 0.020 Uiso 1 calc R . .
C20 C 1.8465(3) 0.0231(2) 0.3587(2) 0.0148(5) Uani 1 d . . .
C21 C 1.9821(3) -0.0046(2) 0.3794(2) 0.0171(6) Uani 1 d . . .
H21 H 2.0311 0.0391 0.3448 0.020 Uiso 1 calc R . .
C22 C 2.0395(3) -0.0961(2) 0.4504(2) 0.0158(5) Uani 1 d . . .
H22 H 2.1281 -0.1150 0.4650 0.019 Uiso 1 calc R . .
C23 C 1.9641(3) -0.1620(2) 0.5017(2) 0.0153(5) Uani 1 d . . .
H23 H 2.0048 -0.2246 0.5496 0.018 Uiso 1 calc R . .
C24 C 1.7795(3) -0.0462(2) 0.4134(2) 0.0137(5) Uani 1 d . . .
H30A H 0.515(5) 0.523(4) -0.239(4) 0.046(15) Uiso 1 d . . .
H30B H 0.396(6) 0.530(4) -0.231(4) 0.046(15) Uiso 1 d . . .
H31A H 1.049(5) 0.433(4) -0.222(3) 0.035(12) Uiso 1 d . . .
H31B H 0.961(6) 0.388(5) -0.230(4) 0.065(18) Uiso 1 d . . .
H32A H 1.339(7) 0.288(5) -0.094(4) 0.069(19) Uiso 1 d . . .
H32B H 1.225(6) 0.299(4) -0.123(4) 0.043(16) Uiso 1 d . . .
H33B H 0.781(6) 0.297(5) -0.637(5) 0.07(2) Uiso 1 d . . .
H34A H 1.855(4) -0.533(3) 0.337(3) 0.027(11) Uiso 1 d . . .
HO2 H 0.905(4) 0.459(3) 0.154(3) 0.027(11) Uiso 1 d . . .
HO1 H 1.174(4) 0.342(3) -0.002(3) 0.030(11) Uiso 1 d . . .
HO3 H 0.918(4) 0.432(3) -0.086(3) 0.013(9) Uiso 1 d . . .
HO15 H 0.316(7) 0.652(5) -0.485(5) 0.08(2) Uiso 1 d . . .
HO17 H 0.582(4) 0.594(3) -0.436(3) 0.027(11) Uiso 1 d . . .

loop_
_atom_site_aniso_label
_atom_site_aniso_U_11
_atom_site_aniso_U_22
_atom_site_aniso_U_33
_atom_site_aniso_U_23
_atom_site_aniso_U_13
_atom_site_aniso_U_12
Mo1 0.01155(11) 0.00906(11) 0.00848(11) -0.00268(9) 0.00099(8) -0.00421(9)
Mo2 0.01432(12) 0.00918(11) 0.00946(11) -0.00102(9) -0.00189(9) -0.00474(9)
Mo3 0.01092(11) 0.00931(11) 0.00959(11) -0.00265(9) -0.00065(8) -0.00304(9)
Mo4 0.01008(11) 0.01066(12) 0.01006(11) -0.00352(9) -0.00047(8) -0.00247(9)
Mo5 0.01266(12) 0.00890(11) 0.00920(11) -0.00197(9) 0.00005(8) -0.00269(9)
Mo6 0.01169(12) 0.01006(11) 0.00985(11) -0.00328(9) 0.00175(8) -0.00461(9)
Cu1 0.01366(17) 0.01113(17) 0.01316(16) -0.00224(14) 0.00107(13) -0.00474(13)
Cu2 0.01653(18) 0.01100(17) 0.01081(16) -0.00157(13) -0.00053(13) -0.00544(14)
Al1 0.0112(5) 0.0086(5) 0.0086(5) -0.0024(4) 0.0000(4) -0.0034(4)
Al2 0.0098(5) 0.0082(5) 0.0092(5) -0.0025(4) 0.0000(4) -0.0028(4)
Cl1 0.0197(3) 0.0155(3) 0.0155(3) -0.0050(3) 0.0037(3) -0.0080(3)
O1 0.0126(9) 0.0103(9) 0.0107(9) -0.0043(8) 0.0007(7) -0.0036(8)
O2 0.0152(10) 0.0116(9) 0.0082(9) -0.0051(8) 0.0016(7) -0.0053(8)
O3 0.0119(9) 0.0103(9) 0.0092(9) -0.0039(8) 0.0007(7) -0.0031(7)
O4 0.0167(10) 0.0124(10) 0.0122(9) -0.0026(8) 0.0027(8) -0.0049(8)
O5 0.0155(10) 0.0137(10) 0.0139(9) -0.0051(8) -0.0010(8) -0.0057(8)
O6 0.0114(9) 0.0121(9) 0.0135(9) -0.0050(8) 0.0013(7) -0.0022(8)
O7 0.0142(9) 0.0100(9) 0.0105(9) -0.0039(8) 0.0002(7) -0.0039(8)
O8 0.0296(12) 0.0237(12) 0.0119(10) -0.0023(9) -0.0014(9) -0.0179(10)
O9 0.0219(11) 0.0114(10) 0.0257(12) -0.0044(9) -0.0099(9) -0.0027(9)
O10 0.0152(10) 0.0117(9) 0.0099(9) -0.0026(8) -0.0016(7) -0.0048(8)
O11 0.0151(10) 0.0133(10) 0.0164(10) -0.0033(8) -0.0014(8) -0.0016(8)
O12 0.0191(10) 0.0155(10) 0.0134(9) -0.0040(8) -0.0017(8) -0.0075(8)
O13 0.0133(10) 0.0183(10) 0.0178(10) -0.0087(9) 0.0024(8) -0.0045(8)
O15 0.0139(10) 0.0128(10) 0.0110(9) -0.0044(8) 0.0006(7) -0.0042(8)
O16 0.0142(10) 0.0120(10) 0.0123(9) -0.0040(8) -0.0001(8) -0.0030(8)
O17 0.0145(10) 0.0143(10) 0.0120(9) -0.0060(8) 0.0026(8) -0.0055(8)
O18 0.0159(10) 0.0175(11) 0.0207(11) -0.0070(9) 0.0011(8) -0.0032(8)
O19 0.0191(11) 0.0154(10) 0.0170(10) -0.0050(9) -0.0032(8) -0.0055(9)
O20 0.0169(10) 0.0149(10) 0.0131(9) -0.0045(8) -0.0009(8) -0.0059(8)
O21 0.0177(11) 0.0165(11) 0.0231(11) -0.0085(9) 0.0006(9) -0.0025(9)
O22 0.0269(12) 0.0189(11) 0.0134(10) -0.0041(9) 0.0009(9) -0.0097(9)
O23 0.0166(10) 0.0121(10) 0.0162(10) -0.0054(8) -0.0006(8) -0.0037(8)
O24 0.0205(11) 0.0180(11) 0.0139(10) -0.0051(9) 0.0026(8) -0.0076(9)
O25 0.0197(11) 0.0171(10) 0.0157(10) -0.0064(9) 0.0011(8) -0.0087(9)
O26 0.0157(10) 0.0143(10) 0.0133(9) -0.0057(8) 0.0013(8) -0.0039(8)
O27 0.0196(11) 0.0111(9) 0.0128(9) -0.0027(8) -0.0010(8) -0.0030(8)
O29 0.0169(10) 0.0150(10) 0.0110(9) -0.0024(8) 0.0013(8) -0.0069(8)
O30 0.0169(11) 0.0165(11) 0.0222(11) -0.0102(9) -0.0005(9) -0.0023(9)
O31 0.0195(11) 0.0270(12) 0.0185(11) -0.0103(10) 0.0014(9) -0.0089(10)
O32 0.0243(13) 0.0262(13) 0.0169(11) -0.0093(10) -0.0012(10) -0.0066(10)
O33 0.0227(12) 0.0291(13) 0.0178(11) -0.0086(10) 0.0002(9) -0.0037(10)
O34 0.0354(14) 0.0284(13) 0.0184(11) -0.0123(11) 0.0057(10) -0.0066(11)
N1 0.0161(12) 0.0126(12) 0.0167(12) -0.0046(10) 0.0005(10) -0.0049(10)
N2 0.0159(12) 0.0119(11) 0.0142(11) -0.0054(10) 0.0008(9) -0.0044(9)
N3 0.0176(12) 0.0152(12) 0.0119(11) -0.0047(10) 0.0006(9) -0.0072(10)
N4 0.0173(12) 0.0110(11) 0.0123(11) -0.0039(9) 0.0003(9) -0.0040(9)
C1 0.0173(15) 0.0168(15) 0.0232(15) -0.0030(13) -0.0026(12) -0.0064(12)
C2 0.0182(15) 0.0210(16) 0.0312(18) -0.0046(14) 0.0008(13) -0.0092(13)
C3 0.0232(16) 0.0142(14) 0.0210(15) -0.0002(12) 0.0015(12) -0.0090(12)
C4 0.0184(14) 0.0150(14) 0.0167(13) -0.0059(12) 0.0020(11) -0.0051(12)
C5 0.0173(14) 0.0123(13) 0.0143(13) -0.0061(11) 0.0024(11) -0.0053(11)
C6 0.0195(14) 0.0139(13) 0.0122(12) -0.0075(11) 0.0026(11) -0.0063(11)
C7 0.0161(14) 0.0129(13) 0.0140(13) -0.0056(11) 0.0006(11) -0.0033(11)
C8 0.0214(15) 0.0142(14) 0.0160(13) -0.0045(12) -0.0014(11) -0.0035(12)
C9 0.0242(16) 0.0108(13) 0.0150(13) -0.0007(11) 0.0001(12) -0.0053(12)
C10 0.0179(14) 0.0149(14) 0.0173(13) -0.0075(12) 0.0040(11) -0.0076(11)
C11 0.0165(14) 0.0162(14) 0.0196(14) -0.0090(12) 0.0026(11) -0.0070(11)
C12 0.0159(14) 0.0167(14) 0.0185(14) -0.0080(12) -0.0007(11) -0.0042(11)
C13 0.0184(15) 0.0201(15) 0.0171(14) -0.0036(12) -0.0001(11) -0.0087(12)
C14 0.0138(14) 0.0226(16) 0.0219(15) -0.0063(13) -0.0017(12) -0.0051(12)
C15 0.0169(15) 0.0179(15) 0.0176(14) -0.0023(12) -0.0040(11) -0.0039(12)
C16 0.0163(14) 0.0161(14) 0.0135(13) -0.0048(11) -0.0001(11) -0.0043(11)
C17 0.0159(14) 0.0126(13) 0.0120(12) -0.0039(11) 0.0004(10) -0.0045(11)
C18 0.0210(15) 0.0103(13) 0.0144(13) 0.0007(11) -0.0028(11) -0.0029(11)
C19 0.0186(14) 0.0120(13) 0.0165(13) -0.0018(11) 0.0008(11) -0.0069(11)
C20 0.0171(14) 0.0128(13) 0.0141(13) -0.0042(11) 0.0001(11) -0.0056(11)
C21 0.0147(14) 0.0158(14) 0.0203(14) -0.0063(12) 0.0009(11) -0.0057(11)
C22 0.0124(13) 0.0159(14) 0.0175(14) -0.0061(12) 0.0000(11) -0.0032(11)
C23 0.0172(14) 0.0137(13) 0.0135(13) -0.0047(11) -0.0016(11) -0.0030(11)
C24 0.0170(14) 0.0117(13) 0.0131(12) -0.0058(11) 0.0002(10) -0.0040(11)

loop_
_atom_type_symbol
_atom_type_description
_atom_type_scat_dispersion_real
_atom_type_scat_dispersion_imag
_atom_type_scat_source
C C 0.0033 0.0016 'International Tables Vol C Tables 4.2.6.8 and 6.1.1.4'
H H 0.0000 0.0000 'International Tables Vol C Tables 4.2.6.8 and 6.1.1.4'
N N 0.0061 0.0033 'International Tables Vol C Tables 4.2.6.8 and 6.1.1.4'
O O 0.0106 0.0060 'International Tables Vol C Tables 4.2.6.8 and 6.1.1.4'
Al Al 0.0645 0.0514 'International Tables Vol C Tables 4.2.6.8 and 6.1.1.4'
Cl Cl 0.1484 0.1585 'International Tables Vol C Tables 4.2.6.8 and 6.1.1.4'
Cu Cu 0.3201 1.2651 'International Tables Vol C Tables 4.2.6.8 and 6.1.1.4'
Mo Mo -1.6832 0.6857 'International Tables Vol C Tables 4.2.6.8 and 6.1.1.4'

loop_
_geom_angle_atom_site_label_1
_geom_angle_atom_site_label_2
_geom_angle_atom_site_label_3
_geom_angle
_geom_angle_site_symmetry_1
_geom_angle_site_symmetry_3
_geom_angle_publ_flag
O4 Mo1 O5 105.80(10) . . ?
O4 Mo1 O6 98.27(9) . . ?
O5 Mo1 O6 100.90(9) . . ?
O4 Mo1 O7 100.91(9) . . ?
O5 Mo1 O7 96.96(9) . . ?
O6 Mo1 O7 149.05(8) . . ?
O4 Mo1 O2 89.87(8) . . ?
O5 Mo1 O2 163.00(9) . . ?
O6 Mo1 O2 82.89(8) . . ?
O7 Mo1 O2 73.14(8) . . ?
O4 Mo1 O3 155.91(8) . . ?
O5 Mo1 O3 97.80(8) . . ?
O6 Mo1 O3 72.14(8) . . ?
O7 Mo1 O3 80.59(8) . . ?
O2 Mo1 O3 67.36(7) . . ?
O9 Mo2 O8 106.32(12) . . ?
O9 Mo2 O7 99.65(9) . . ?
O8 Mo2 O7 99.82(9) . . ?
O9 Mo2 O10 101.74(9) . . ?
O8 Mo2 O10 94.69(9) . . ?
O7 Mo2 O10 149.55(8) . . ?
O9 Mo2 O1 95.25(10) . . ?
O8 Mo2 O1 156.71(9) . . ?
O7 Mo2 O1 84.78(8) . . ?
O10 Mo2 O1 71.94(7) . . ?
O9 Mo2 O2 160.85(9) . . ?
O8 Mo2 O2 92.21(10) . . ?
O7 Mo2 O2 71.82(7) . . ?
O10 Mo2 O2 81.06(8) . . ?
O1 Mo2 O2 67.36(7) . . ?
O11 Mo3 O12 107.91(10) . . ?
O11 Mo3 O10 100.86(10) . . ?
O12 Mo3 O10 99.25(9) . . ?
O11 Mo3 O6 94.05(9) . 2_765 ?
O12 Mo3 O6 100.96(9) . 2_765 ?
O10 Mo3 O6 149.76(8) . 2_765 ?
O11 Mo3 O3 159.92(9) . 2_765 ?
O12 Mo3 O3 89.68(9) . 2_765 ?
O10 Mo3 O3 85.28(8) . 2_765 ?
O6 Mo3 O3 72.62(8) 2_765 2_765 ?
O11 Mo3 O1 95.25(9) . . ?
O12 Mo3 O1 156.48(9) . . ?
O10 Mo3 O1 71.68(7) . . ?
O6 Mo3 O1 80.94(8) 2_765 . ?
O3 Mo3 O1 68.33(7) 2_765 . ?
O18 Mo4 O19 106.19(10) . . ?
O18 Mo4 O26 98.68(10) . 2_846 ?
O19 Mo4 O26 102.32(9) . 2_846 ?
O18 Mo4 O20 100.11(10) . . ?
O19 Mo4 O20 95.87(9) . . ?
O26 Mo4 O20 148.96(9) 2_846 . ?
O18 Mo4 O15 96.48(9) . . ?
O19 Mo4 O15 156.03(9) . . ?
O26 Mo4 O15 81.41(8) 2_846 . ?
O20 Mo4 O15 72.12(8) . . ?
O18 Mo4 O17 162.05(9) . 2_846 ?
O19 Mo4 O17 90.73(9) . 2_846 ?
O26 Mo4 O17 71.27(8) 2_846 2_846 ?
O20 Mo4 O17 83.68(8) . 2_846 ?
O15 Mo4 O17 67.79(7) . 2_846 ?
O21 Mo5 O22 104.92(11) . . ?
O21 Mo5 O23 99.48(10) . . ?
O22 Mo5 O23 102.94(10) . . ?
O21 Mo5 O20 101.60(10) . . ?
O22 Mo5 O20 94.22(9) . . ?
O23 Mo5 O20 148.29(9) . . ?
O21 Mo5 O15 93.57(9) . . ?
O22 Mo5 O15 158.35(9) . . ?
O23 Mo5 O15 84.63(8) . . ?
O20 Mo5 O15 70.70(8) . . ?
O21 Mo5 O16 158.71(9) . . ?
O22 Mo5 O16 96.04(9) . . ?
O23 Mo5 O16 71.71(8) . . ?
O20 Mo5 O16 80.20(8) . . ?
O15 Mo5 O16 66.76(7) . . ?
O24 Mo6 O25 106.15(10) . . ?
O24 Mo6 O26 96.98(10) . . ?
O25 Mo6 O26 101.79(10) . . ?
O24 Mo6 O23 100.50(10) . . ?
O25 Mo6 O23 95.16(10) . . ?
O26 Mo6 O23 151.17(9) . . ?
O24 Mo6 O17 159.14(9) . . ?
O25 Mo6 O17 93.90(9) . . ?
O26 Mo6 O17 72.86(8) . . ?
O23 Mo6 O17 82.96(8) . . ?
O24 Mo6 O16 93.19(9) . . ?
O25 Mo6 O16 159.01(9) . . ?
O26 Mo6 O16 83.45(8) . . ?
O23 Mo6 O16 72.89(8) . . ?
O17 Mo6 O16 67.97(7) . . ?
O29 Cu1 N1 166.70(9) . . ?
O29 Cu1 O13 91.92(9) . . ?
N1 Cu1 O13 93.88(10) . . ?
O29 Cu1 N2 93.17(10) . . ?
N1 Cu1 N2 82.58(10) . . ?
O13 Cu1 N2 171.58(9) . . ?
O29 Cu1 O5 83.85(8) . . ?
N1 Cu1 O5 108.47(9) . . ?
O13 Cu1 O5 86.14(8) . . ?
N2 Cu1 O5 87.74(8) . . ?
O27 Cu2 N3 173.61(9) . . ?
O27 Cu2 N4 91.18(10) . . ?
N3 Cu2 N4 82.61(10) . . ?
O27 Cu2 O25 87.94(8) . . ?
N3 Cu2 O25 94.05(9) . . ?
N4 Cu2 O25 94.79(9) . . ?
O27 Cu2 Cl1 90.02(7) . . ?
N3 Cu2 Cl1 95.53(7) . . ?
N4 Cu2 Cl1 163.81(7) . . ?
O25 Cu2 Cl1 101.39(6) . . ?
O2 Al1 O2 180.000(1) . 2_765 ?
O2 Al1 O3 94.99(9) . 2_765 ?
O2 Al1 O3 85.01(9) 2_765 2_765 ?
O2 Al1 O3 85.01(9) . . ?
O2 Al1 O3 94.99(9) 2_765 . ?
O3 Al1 O3 180.0 2_765 . ?
O2 Al1 O1 95.09(9) . 2_765 ?
O2 Al1 O1 84.91(9) 2_765 2_765 ?
O3 Al1 O1 94.74(8) 2_765 2_765 ?
O3 Al1 O1 85.26(8) . 2_765 ?
O2 Al1 O1 84.91(9) . . ?
O2 Al1 O1 95.09(9) 2_765 . ?
O3 Al1 O1 85.26(8) 2_765 . ?
O3 Al1 O1 94.74(8) . . ?
O1 Al1 O1 180.0 2_765 . ?
O17 Al2 O17 180.0 . 2_846 ?
O17 Al2 O16 95.27(9) . 2_846 ?
O17 Al2 O16 84.73(9) 2_846 2_846 ?
O17 Al2 O16 84.73(9) . . ?
O17 Al2 O16 95.27(9) 2_846 . ?
O16 Al2 O16 180.0 2_846 . ?
O17 Al2 O15 95.04(9) . . ?
O17 Al2 O15 84.96(9) 2_846 . ?
O16 Al2 O15 95.28(9) 2_846 . ?
O16 Al2 O15 84.72(9) . . ?
O17 Al2 O15 84.96(9) . 2_846 ?
O17 Al2 O15 95.04(9) 2_846 2_846 ?
O16 Al2 O15 84.72(9) 2_846 2_846 ?
O16 Al2 O15 95.28(9) . 2_846 ?
O15 Al2 O15 180.0 . 2_846 ?
Al1 O1 Mo2 104.88(9) . . ?
Al1 O1 Mo3 102.49(8) . . ?
Mo2 O1 Mo3 93.70(7) . . ?
Al1 O2 Mo1 104.86(9) . . ?
Al1 O2 Mo2 102.77(9) . . ?
Mo1 O2 Mo2 90.77(7) . . ?
Al1 O3 Mo3 103.91(9) . 2_765 ?
Al1 O3 Mo1 102.74(9) . . ?
Mo3 O3 Mo1 91.51(7) 2_765 . ?
Mo1 O5 Cu1 154.15(12) . . ?
Mo1 O6 Mo3 117.69(10) . 2_765 ?
Mo2 O7 Mo1 118.49(9) . . ?
Mo3 O10 Mo2 118.02(10) . . ?
Al2 O15 Mo4 104.27(9) . . ?
Al2 O15 Mo5 104.40(9) . . ?
Mo4 O15 Mo5 93.38(7) . . ?
Al2 O16 Mo6 103.57(8) . . ?
Al2 O16 Mo5 104.02(9) . . ?
Mo6 O16 Mo5 91.13(7) . . ?
Al2 O17 Mo6 103.69(9) . . ?
Al2 O17 Mo4 102.96(9) . 2_846 ?
Mo6 O17 Mo4 91.81(7) . 2_846 ?
Mo4 O20 Mo5 117.83(10) . . ?
Mo5 O23 Mo6 119.39(10) . . ?
Mo6 O25 Cu2 137.81(12) . . ?
Mo6 O26 Mo4 118.46(10) . 2_846 ?
Cu1 O29 O31 135.07(10) . . ?
O8 O34 O27 62.92(8) 1_645 2_946 ?
C1 N1 C5 117.7(3) . . ?
C1 N1 Cu1 129.9(2) . . ?
C5 N1 Cu1 112.34(19) . . ?
C10 N2 C6 118.4(3) . . ?
C10 N2 Cu1 129.4(2) . . ?
C6 N2 Cu1 111.5(2) . . ?
C13 N3 C17 118.5(3) . . ?
C13 N3 Cu2 129.1(2) . . ?
C17 N3 Cu2 112.2(2) . . ?
C23 N4 C24 118.4(3) . . ?
C23 N4 Cu2 129.3(2) . . ?
C24 N4 Cu2 112.10(19) . . ?
N1 C1 C2 122.9(3) . . ?
C3 C2 C1 119.7(3) . . ?
C2 C3 C4 119.1(3) . . ?
C5 C4 C3 117.3(3) . . ?
C5 C4 C9 118.3(3) . . ?
C3 C4 C9 124.4(3) . . ?
N1 C5 C4 123.3(3) . . ?
N1 C5 C6 116.1(3) . . ?
C4 C5 C6 120.6(3) . . ?
N2 C6 C7 123.3(3) . . ?
N2 C6 C5 116.7(3) . . ?
C7 C6 C5 120.0(3) . . ?
C6 C7 C12 117.1(3) . . ?
C6 C7 C8 118.8(3) . . ?
C12 C7 C8 124.1(3) . . ?
C9 C8 C7 121.0(3) . . ?
C8 C9 C4 121.1(3) . . ?
N2 C10 C11 122.1(3) . . ?
C12 C11 C10 120.0(3) . . ?
C11 C12 C7 119.1(3) . . ?
N3 C13 C14 121.4(3) . . ?
C15 C14 C13 120.5(3) . . ?
C14 C15 C16 119.4(3) . . ?
C17 C16 C15 116.5(3) . . ?
C17 C16 C18 119.2(3) . . ?
C15 C16 C18 124.3(3) . . ?
N3 C17 C16 123.8(3) . . ?
N3 C17 C24 116.4(3) . . ?
C16 C17 C24 119.8(3) . . ?
C19 C18 C16 120.4(3) . . ?
C18 C19 C20 121.5(3) . . ?
C24 C20 C21 117.2(3) . . ?
C24 C20 C19 118.9(3) . . ?
C21 C20 C19 123.9(3) . . ?
C22 C21 C20 119.2(3) . . ?
C21 C22 C23 119.8(3) . . ?
N4 C23 C22 122.2(3) . . ?
N4 C24 C20 123.2(3) . . ?
N4 C24 C17 116.4(3) . . ?
C20 C24 C17 120.3(3) . . ?

loop_
_geom_bond_atom_site_label_1
_geom_bond_atom_site_label_2
_geom_bond_distance
_geom_bond_site_symmetry_2
_geom_bond_publ_flag
Mo1 O4 1.712(2) . ?
Mo1 O5 1.7187(19) . ?
Mo1 O6 1.911(2) . ?
Mo1 O7 1.922(2) . ?
Mo1 O2 2.2808(19) . ?
Mo1 O3 2.321(2) . ?
Mo2 O9 1.701(2) . ?
Mo2 O8 1.715(2) . ?
Mo2 O7 1.9103(19) . ?
Mo2 O10 1.9698(19) . ?
Mo2 O1 2.263(2) . ?
Mo2 O2 2.345(2) . ?
Mo3 O11 1.703(2) . ?
Mo3 O12 1.7198(19) . ?
Mo3 O10 1.922(2) . ?
Mo3 O6 1.940(2) 2_765 ?
Mo3 O3 2.280(2) 2_765 ?
Mo3 O1 2.3096(19) . ?
Mo4 O18 1.684(2) . ?
Mo4 O19 1.730(2) . ?
Mo4 O26 1.935(2) 2_846 ?
Mo4 O20 1.937(2) . ?
Mo4 O15 2.276(2) . ?
Mo4 O17 2.342(2) 2_846 ?
Mo5 O21 1.700(2) . ?
Mo5 O22 1.715(2) . ?
Mo5 O23 1.898(2) . ?
Mo5 O20 1.966(2) . ?
Mo5 O15 2.318(2) . ?
Mo5 O16 2.357(2) . ?
Mo6 O24 1.707(2) . ?
Mo6 O25 1.714(2) . ?
Mo6 O26 1.928(2) . ?
Mo6 O23 1.937(2) . ?
Mo6 O17 2.279(2) . ?
Mo6 O16 2.280(2) . ?
Cu1 O29 1.975(2) . ?
Cu1 N1 1.991(3) . ?
Cu1 O13 2.000(2) . ?
Cu1 N2 2.003(3) . ?
Cu1 O5 2.2490(19) . ?
Cu2 O27 1.983(2) . ?
Cu2 N3 2.001(3) . ?
Cu2 N4 2.002(2) . ?
Cu2 O25 2.253(2) . ?
Cu2 Cl1 2.2636(8) . ?
Al1 O2 1.879(2) . ?
Al1 O2 1.879(2) 2_765 ?
Al1 O3 1.8977(19) 2_765 ?
Al1 O3 1.8977(19) . ?
Al1 O1 1.908(2) 2_765 ?
Al1 O1 1.908(2) . ?
Al2 O17 1.889(2) . ?
Al2 O17 1.8893(19) 2_846 ?
Al2 O16 1.892(2) 2_846 ?
Al2 O16 1.892(2) . ?
Al2 O15 1.925(2) . ?
Al2 O15 1.925(2) 2_846 ?
O3 Mo3 2.280(2) 2_765 ?
O6 Mo3 1.940(2) 2_765 ?
O17 Mo4 2.342(2) 2_846 ?
O26 Mo4 1.935(2) 2_846 ?
O29 O31 2.985(3) . ?
O34 O8 2.999(3) 1_645 ?
O34 O27 3.021(3) 2_946 ?
N1 C1 1.333(4) . ?
N1 C5 1.367(4) . ?
N2 C10 1.328(4) . ?
N2 C6 1.365(4) . ?
N3 C13 1.333(4) . ?
N3 C17 1.361(4) . ?
N4 C23 1.319(4) . ?
N4 C24 1.361(4) . ?
C1 C2 1.393(5) . ?
C2 C3 1.376(5) . ?
C3 C4 1.412(4) . ?
C4 C5 1.401(4) . ?
C4 C9 1.443(4) . ?
C5 C6 1.421(4) . ?
C6 C7 1.405(4) . ?
C7 C12 1.417(4) . ?
C7 C8 1.434(4) . ?
C8 C9 1.355(4) . ?
C10 C11 1.406(4) . ?
C11 C12 1.375(4) . ?
C13 C14 1.400(4) . ?
C14 C15 1.373(4) . ?
C15 C16 1.413(4) . ?
C16 C17 1.400(4) . ?
C16 C18 1.436(4) . ?
C17 C24 1.431(4) . ?
C18 C19 1.354(4) . ?
C19 C20 1.433(4) . ?
C20 C24 1.391(4) . ?
C20 C21 1.419(4) . ?
C21 C22 1.360(4) . ?
C22 C23 1.410(4) . ?

loop_
_geom_hbond_atom_site_label_D
_geom_hbond_atom_site_label_H
_geom_hbond_atom_site_label_A
_geom_hbond_distance_DH
_geom_hbond_distance_HA
_geom_hbond_distance_DA
_geom_hbond_angle_DHA
_geom_hbond_site_symmetry_A
O32 H32B O31 0.66(5) 2.50(6) 2.986(4) 133(6) .
O31 H31A O34 0.85(5) 1.99(5) 2.816(4) 163(4) 2_855
O1 HO1 O32 0.91(4) 1.80(5) 2.705(3) 178(4) .
O32 H32A O13 0.94(7) 2.05(6) 2.920(3) 154(5) 1_655
O3 HO3 O31 0.78(4) 1.94(4) 2.716(3) 168(4) .
O31 H31B O19 0.87(6) 2.31(6) 2.999(3) 137(5) 2_755
O2 HO2 O34 0.75(4) 2.07(5) 2.784(3) 159(5) 1_465
O34 H34A O26 0.85(4) 1.85(4) 2.706(3) 176(4) .
O32 H32B O24 0.66(5) 2.31(6) 2.878(3) 145(6) 2_855
